data_1543670
loop_
_publ_author_name
'Kassim, Karimah'
'Hashim, Nor Zakiah Nor'
'M.Yamin, Bohari'
'Zaki, Hamizah Mohd'

_publ_section_title
;
 (<i>E</i>)-1-(4-Hydroxybenzylidene)-4-methylthiosemicarbazide
;
_journal_coeditor_code HG4008
_journal_issue 7
_journal_name_full IUCrData
_journal_page_first x161048
_journal_paper_doi 10.1107/S2414314616010488
_journal_volume 1
_journal_year 2016
_chemical_formula_iupac 'C9 H11 N3 O S'
_chemical_formula_moiety 'C9 H11 N3 O S'
_chemical_formula_sum 'C9 H11 N3 O S'
_chemical_formula_weight 209.27
_chemical_name_systematic
;
(<i>E</i>)-1-(4-Hydroxybenzylidene)-4-methylthiosemicarbazide
;
_space_group_crystal_system monoclinic
_space_group_IT_number 14
_space_group_name_Hall '-P 2ybc'
_space_group_name_H-M_alt 'P 1 21/c 1'
_symmetry_space_group_name_Hall '-P 2ybc'
_symmetry_space_group_name_H-M 'P 1 21/c 1'
_atom_sites_solution_hydrogens mixed
_atom_sites_solution_primary direct
_atom_sites_solution_secondary geom
_audit_creation_method SHELXL-2013
_cell_angle_alpha 90
_cell_angle_beta 97.5196(18)
_cell_angle_gamma 90
_cell_formula_units_Z 4
_cell_length_a 5.2320(4)
_cell_length_b 9.9727(9)
_cell_length_c 19.9900(18)
_cell_measurement_reflns_used 8733
_cell_measurement_temperature 302(2)
_cell_measurement_theta_max 28.25
_cell_measurement_theta_min 2.90
_cell_volume 1034.05(15)
_computing_cell_refinement
;
SAINT (Bruker, 2013)
;
_computing_data_collection
;
APEX2 (Bruker, 2013)
;
_computing_data_reduction
;
SAINT (Bruker, 2013)
;
_computing_molecular_graphics
;
SHELXTL (Sheldrick, 2008)
;
_computing_publication_material
;
SHELXTL (Sheldrick, 2008), PARST (Nardelli, 1995) and PLATON
(Spek, 2009)
;
_computing_structure_refinement
;
SHELXL2013 (Sheldrick, 2015)
;
_computing_structure_solution
;
SHELXS97 (Sheldrick, 2008)
;
_diffrn_ambient_temperature 302(2)
_diffrn_detector_area_resol_mean 83.66
_diffrn_measured_fraction_theta_full 0.998
_diffrn_measured_fraction_theta_max 0.993
_diffrn_measurement_device_type 'Bruker APEXII CCD'
_diffrn_measurement_method '\f and \w scans'
_diffrn_radiation_type MoK\a
_diffrn_radiation_wavelength 0.71073
_diffrn_reflns_av_R_equivalents 0.0624
_diffrn_reflns_limit_h_max 6
_diffrn_reflns_limit_h_min -7
_diffrn_reflns_limit_k_max 13
_diffrn_reflns_limit_k_min -13
_diffrn_reflns_limit_l_max 26
_diffrn_reflns_limit_l_min -26
_diffrn_reflns_number 19497
_diffrn_reflns_theta_full 25.242
_diffrn_reflns_theta_max 28.429
_diffrn_reflns_theta_min 2.898
_exptl_absorpt_coefficient_mu 0.284
_exptl_absorpt_correction_T_max 0.934
_exptl_absorpt_correction_T_min 0.903
_exptl_absorpt_correction_type multi-scan
_exptl_absorpt_process_details
;
(SADABS; Bruker, 2013)
;
_exptl_crystal_colour colorless
_exptl_crystal_density_diffrn 1.344
_exptl_crystal_density_method 'not measured'
_exptl_crystal_description block
_exptl_crystal_F_000 440
_exptl_crystal_size_max 0.500
_exptl_crystal_size_mid 0.300
_exptl_crystal_size_min 0.240
_refine_diff_density_max 0.257
_refine_diff_density_min -0.315
_refine_ls_extinction_coef 0.022(3)
_refine_ls_extinction_expression Fc^*^=kFc[1+0.001xFc^2^\l^3^/sin(2\q)]^-1/4^
_refine_ls_extinction_method
;
SHELXL2013 (Sheldrick, 2015)
;
_refine_ls_goodness_of_fit_ref 1.056
_refine_ls_hydrogen_treatment mixed
_refine_ls_matrix_type full
_refine_ls_number_parameters 140
_refine_ls_number_reflns 2572
_refine_ls_number_restraints 3
_refine_ls_restrained_S_all 1.056
_refine_ls_R_factor_all 0.0680
_refine_ls_R_factor_gt 0.0480
_refine_ls_shift/su_max 0.000
_refine_ls_shift/su_mean 0.000
_refine_ls_structure_factor_coef Fsqd
_refine_ls_weighting_details 'w=1/[\s^2^(Fo^2^)+(0.0508P)^2^+0.5068P] where P=(Fo^2^+2Fc^2^)/3'
_refine_ls_weighting_scheme calc
_refine_ls_wR_factor_gt 0.1164
_refine_ls_wR_factor_ref 0.1295
_reflns_number_gt 1977
_reflns_number_total 2572
_reflns_threshold_expression 'I > 2\s(I)'
_cod_data_source_file hg4008sup1.cif
_cod_data_source_block I
_cod_database_code 1543670
_cod_database_fobs_code 1543670
_shelx_space_group_comment
;
The symmetry employed for this shelxl refinement is uniquely defined
by the following loop, which should always be used as a source of
symmetry information in preference to the above space-group names.
They are only intended as comments.
;
_shelx_estimated_absorpt_t_min 0.871
_shelx_estimated_absorpt_t_max 0.935

loop_
_space_group_symop_operation_xyz
'x, y, z'
'-x, y+1/2, -z+1/2'
'-x, -y, -z'
'x, -y-1/2, z-1/2'

loop_
_atom_site_type_symbol
_atom_site_label
_atom_site_fract_x
_atom_site_fract_y
_atom_site_fract_z
_atom_site_U_iso_or_equiv
_atom_site_adp_type
_atom_site_calc_flag
_atom_site_occupancy
S S1 0.18138(12) 0.81497(6) 0.46654(3) 0.0587(2) Uani d 1
N N1 0.0989(3) 0.65738(17) 0.56994(9) 0.0485(4) Uani d 1
N N2 -0.1481(3) 0.84494(18) 0.55381(8) 0.0484(4) Uani d 1
N N3 -0.2569(3) 0.81887(16) 0.61222(8) 0.0444(4) Uani d 1
O O1 -0.9364(4) 0.91660(19) 0.85451(9) 0.0705(5) Uani d 1
C C1 -0.5004(5) 0.8075(2) 0.73541(11) 0.0553(6) Uani d 1
H H1C -0.3699 0.7426 0.7319 0.066 Uiso calc 1
C C2 -0.6242(4) 0.8105(2) 0.79267(11) 0.0578(6) Uani d 1
H H2B -0.5789 0.7476 0.8280 0.069 Uiso calc 1
C C3 -0.8139(4) 0.9049(2) 0.79833(10) 0.0485(5) Uani d 1
C C4 -0.8827(4) 0.9941(2) 0.74681(10) 0.0499(5) Uani d 1
H H4A -1.0152 1.0579 0.7503 0.060 Uiso calc 1
C C5 -0.7585(4) 0.9908(2) 0.68979(10) 0.0459(5) Uani d 1
H H5A -0.8066 1.0531 0.6544 0.055 Uiso calc 1
C C6 -0.5644(3) 0.89803(19) 0.68337(9) 0.0412(4) Uani d 1
C C7 -0.4324(4) 0.9023(2) 0.62330(9) 0.0436(4) Uani d 1
H H7A -0.4793 0.9705 0.5908 0.052 Uiso calc 1
C C8 0.0386(4) 0.7664(2) 0.53477(9) 0.0425(4) Uani d 1
C C9 0.3028(4) 0.5649(2) 0.55772(13) 0.0623(6) Uani d 1
H H9A 0.3113 0.4913 0.5904 0.094 Uiso calc 1
H H9B 0.4681 0.6125 0.5626 0.094 Uiso calc 1
H H9C 0.2663 0.5287 0.5119 0.094 Uiso calc 1
H H1B 0.012(4) 0.643(2) 0.6027(8) 0.059(7) Uiso d 1
H H2A -0.175(5) 0.9226(14) 0.5346(11) 0.069(8) Uiso d 1
H H1A -0.894(6) 0.854(2) 0.8803(14) 0.100(12) Uiso d 1

loop_
_atom_site_aniso_label
_atom_site_aniso_U_11
_atom_site_aniso_U_22
_atom_site_aniso_U_33
_atom_site_aniso_U_12
_atom_site_aniso_U_13
_atom_site_aniso_U_23
S1 0.0796(4) 0.0591(4) 0.0444(3) -0.0017(3) 0.0344(3) 0.0018(2)
N1 0.0535(10) 0.0480(9) 0.0491(9) -0.0002(7) 0.0259(8) 0.0027(8)
N2 0.0575(10) 0.0522(10) 0.0394(9) 0.0035(8) 0.0218(7) 0.0046(8)
N3 0.0480(9) 0.0508(9) 0.0373(8) -0.0035(7) 0.0167(7) -0.0012(7)
O1 0.0869(12) 0.0776(12) 0.0552(10) 0.0215(10) 0.0402(9) 0.0038(9)
C1 0.0646(13) 0.0535(12) 0.0530(12) 0.0185(10) 0.0270(10) 0.0079(9)
C2 0.0710(14) 0.0584(13) 0.0486(12) 0.0185(11) 0.0254(10) 0.0125(10)
C3 0.0524(11) 0.0528(11) 0.0439(10) 0.0000(9) 0.0195(8) -0.0058(9)
C4 0.0473(11) 0.0513(11) 0.0537(11) 0.0088(9) 0.0159(9) -0.0035(9)
C5 0.0455(10) 0.0479(11) 0.0452(10) 0.0027(8) 0.0091(8) 0.0017(8)
C6 0.0418(10) 0.0430(10) 0.0407(9) -0.0037(8) 0.0124(7) -0.0043(8)
C7 0.0468(10) 0.0472(11) 0.0388(9) -0.0028(8) 0.0126(8) 0.0000(8)
C8 0.0478(10) 0.0463(10) 0.0356(9) -0.0078(8) 0.0140(7) -0.0048(8)
C9 0.0595(13) 0.0524(12) 0.0811(16) 0.0042(10) 0.0317(12) 0.0035(12)

loop_
_atom_type_symbol
_atom_type_description
_atom_type_scat_dispersion_real
_atom_type_scat_dispersion_imag
_atom_type_scat_source
C C 0.0033 0.0016 'International Tables Vol C Tables 4.2.6.8 and 6.1.1.4'
H H 0.0000 0.0000 'International Tables Vol C Tables 4.2.6.8 and 6.1.1.4'
N N 0.0061 0.0033 'International Tables Vol C Tables 4.2.6.8 and 6.1.1.4'
O O 0.0106 0.0060 'International Tables Vol C Tables 4.2.6.8 and 6.1.1.4'
S S 0.1246 0.1234 'International Tables Vol C Tables 4.2.6.8 and 6.1.1.4'

loop_
_geom_angle_atom_site_label_1
_geom_angle_atom_site_label_2
_geom_angle_atom_site_label_3
_geom_angle
C8 N1 C9 124.47(17)
C8 N1 H1B 115.4(16)
C9 N1 H1B 120.1(16)
C8 N2 N3 121.45(17)
C8 N2 H2A 118.6(17)
N3 N2 H2A 118.5(16)
C7 N3 N2 113.97(16)
C3 O1 H1A 109(2)
C6 C1 C2 120.85(19)
C6 C1 H1C 119.6
C2 C1 H1C 119.6
C3 C2 C1 119.95(19)
C3 C2 H2B 120.0
C1 C2 H2B 120.0
O1 C3 C4 117.05(18)
O1 C3 C2 122.90(19)
C4 C3 C2 120.04(18)
C3 C4 C5 119.78(18)
C3 C4 H4A 120.1
C5 C4 H4A 120.1
C4 C5 C6 121.23(18)
C4 C5 H5A 119.4
C6 C5 H5A 119.4
C1 C6 C5 118.15(17)
C1 C6 C7 122.80(17)
C5 C6 C7 119.03(17)
N3 C7 C6 123.38(18)
N3 C7 H7A 118.3
C6 C7 H7A 118.3
N1 C8 N2 117.64(17)
N1 C8 S1 124.30(15)
N2 C8 S1 118.06(15)
N1 C9 H9A 109.5
N1 C9 H9B 109.5
H9A C9 H9B 109.5
N1 C9 H9C 109.5
H9A C9 H9C 109.5
H9B C9 H9C 109.5

loop_
_geom_bond_atom_site_label_1
_geom_bond_atom_site_label_2
_geom_bond_distance
S1 C8 1.7087(18)
N1 C8 1.311(3)
N1 C9 1.454(3)
N1 H1B 0.858(10)
N2 C8 1.345(3)
N2 N3 1.389(2)
N2 H2A 0.868(10)
N3 C7 1.279(2)
O1 C3 1.369(2)
O1 H1A 0.823(10)
C1 C6 1.385(3)
C1 C2 1.388(3)
C1 H1C 0.9500
C2 C3 1.383(3)
C2 H2B 0.9500
C3 C4 1.373(3)
C4 C5 1.384(3)
C4 H4A 0.9500
C5 C6 1.392(3)
C5 H5A 0.9500
C6 C7 1.462(2)
C7 H7A 0.9500
C9 H9A 0.9800
C9 H9B 0.9800
C9 H9C 0.9800

loop_
_geom_hbond_atom_site_label_D
_geom_hbond_atom_site_label_H
_geom_hbond_atom_site_label_A
_geom_hbond_site_symmetry_A
_geom_hbond_distance_DH
_geom_hbond_distance_HA
_geom_hbond_distance_DA
_geom_hbond_angle_DHA
_geom_hbond_publ_flag
O1 H1A S1 4_476 0.82(2) 2.41(2) 3.220(2) 171(3) yes
N1 H1B N3 1_555 0.857(18) 2.27(2) 2.681(2) 109.3(15) no
N1 H1B O1 2_446 0.857(18) 2.47(2) 3.018(3) 123.0(16) yes
N2 H2A S1 3_576 0.868(16) 2.617(14) 3.4177(19) 153.8(18) yes

loop_
_geom_torsion_atom_site_label_1
_geom_torsion_atom_site_label_2
_geom_torsion_atom_site_label_3
_geom_torsion_atom_site_label_4
_geom_torsion
C8 N2 N3 C7 -179.80(18)
C6 C1 C2 C3 -0.2(4)
C1 C2 C3 O1 -177.4(2)
C1 C2 C3 C4 1.2(4)
O1 C3 C4 C5 177.5(2)
C2 C3 C4 C5 -1.2(3)
C3 C4 C5 C6 0.2(3)
C2 C1 C6 C5 -0.7(3)
C2 C1 C6 C7 177.5(2)
C4 C5 C6 C1 0.7(3)
C4 C5 C6 C7 -177.60(18)
N2 N3 C7 C6 -177.01(17)
C1 C6 C7 N3 3.7(3)
C5 C6 C7 N3 -178.03(18)
C9 N1 C8 N2 -177.4(2)
C9 N1 C8 S1 2.6(3)
N3 N2 C8 N1 5.9(3)
N3 N2 C8 S1 -174.09(14)
